data_4518576
loop_
_publ_author_name
'Liu, Liqun'
'Cai, Chang'
'Zhang, Zejian'
'Zhang, Shitong'
'Deng, Jian'
'Yang, Bing'
'Gu, Cheng'
'Ma, Yuguang'

_publ_section_title
;
 Lamellar Organic Light-Emitting Crystals Exhibiting Spectral Gain and
 3.6% External Quantum Efficiency in Transistors
;
_journal_name_full 'ACS Materials Letters'
_journal_page_first 428
_journal_page_last 432
_journal_paper_doi 10.1021/acsmaterialslett.1c00056
_journal_year 2021
_chemical_compound_source 'synthesis as described'
_chemical_formula_iupac 'C32 H20 N2'
_chemical_formula_structural 'C32 H20 N2'
_chemical_formula_sum 'C16 H10 N'
_chemical_formula_weight 216.25
_chemical_name_common PBNA
_chemical_name_systematic (2Z,2'Z)-3,3'-(1,4-phenylene)bis(2-(naphthalen-2-yl)acrylonitrile)
_space_group_IT_number 15
_space_group_name_Hall '-I 2ya'
_space_group_name_H-M_alt 'I 1 2/a 1'
_symmetry_cell_setting monoclinic
_symmetry_Int_Tables_number 15
_symmetry_space_group_name_Hall '-I 2ya'
_symmetry_space_group_name_H-M 'I 1 2/a 1'
_atom_sites_solution_hydrogens geom
_atom_sites_solution_primary 'direct - structure invariant direct methods'
_atom_sites_solution_secondary 'direct - structure invariant direct methods'
_audit_conform_dict_location ftp://ftp.iucr.org/pub/cif_core.dic
_audit_conform_dict_name cif_core.dic
_audit_conform_dict_version 2.4.3
_audit_creation_date 2020-12-09T15:16:58-00:00
_audit_creation_method 'WinGX routine CIF_UPDATE'
_cell_angle_alpha 90.000(17)
_cell_angle_beta 92.60(2)
_cell_angle_gamma 90.00(2)
_cell_formula_units_Z 8
_cell_length_a 7.1310(17)
_cell_length_b 6.7157(11)
_cell_length_c 45.990(17)
_cell_measurement_reflns_used 1915
_cell_measurement_temperature 150(2)
_cell_measurement_theta_max 72.95
_cell_measurement_theta_min 5.79
_cell_measurement_wavelength 1.54178
_cell_volume 2200.2(10)
_computing_cell_refinement 'CrysAlisPro 1.171.39.28b (Rigaku OD, 2015)'
_computing_data_collection 'CrysAlisPro 1.171.39.28b (Rigaku OD, 2015)'
_computing_data_reduction 'CrysAlisPro 1.171.39.28b (Rigaku OD, 2015), SORTAV (Blessing, 1995)'
_computing_molecular_graphics 'Ortep-3 for Windows (Farrugia, 2012)'
_computing_publication_material 'WinGX publication routines (Farrugia, 2012)'
_computing_structure_refinement 'SHELXL-2018/3 (Sheldrick, 2018)'
_computing_structure_solution 'SIR-2014 (Burla et al., 2014)'
_diffrn_ambient_temperature 150(2)
_diffrn_detector 'CCD plate'
_diffrn_measured_fraction_theta_full 0.989
_diffrn_measured_fraction_theta_max 0.966
_diffrn_measurement_device 'quarter \C-circle diffractometer'
_diffrn_measurement_device_type 'four-circle diffractometer'
_diffrn_measurement_method 'phi or omega oscillation scans'
_diffrn_orient_matrix_UB_11 0.044308
_diffrn_orient_matrix_UB_12 -0.175723
_diffrn_orient_matrix_UB_13 0.020714
_diffrn_orient_matrix_UB_21 -0.018768
_diffrn_orient_matrix_UB_22 0.1382
_diffrn_orient_matrix_UB_23 0.026424
_diffrn_orient_matrix_UB_31 -0.210971
_diffrn_orient_matrix_UB_32 -0.049545
_diffrn_orient_matrix_UB_33 0.000378
_diffrn_radiation_monochromator graphite
_diffrn_radiation_probe x-ray
_diffrn_radiation_type CuK\a
_diffrn_radiation_wavelength 1.54178
_diffrn_reflns_av_R_equivalents 0.089
_diffrn_reflns_av_unetI/netI 0.0561
_diffrn_reflns_Laue_measured_fraction_full 0.989
_diffrn_reflns_Laue_measured_fraction_max 0.966
_diffrn_reflns_limit_h_max 6
_diffrn_reflns_limit_h_min -8
_diffrn_reflns_limit_k_max 7
_diffrn_reflns_limit_k_min -8
_diffrn_reflns_limit_l_max 57
_diffrn_reflns_limit_l_min -54
_diffrn_reflns_number 8299
_diffrn_reflns_point_group_measured_fraction_full 0.989
_diffrn_reflns_point_group_measured_fraction_max 0.966
_diffrn_reflns_theta_full 67.679
_diffrn_reflns_theta_max 73.854
_diffrn_reflns_theta_min 5.778
_diffrn_source 'sealed x-ray tube'
_diffrn_standards_number 0
_exptl_absorpt_coefficient_mu 0.588
_exptl_absorpt_correction_T_max 1.00000
_exptl_absorpt_correction_T_min 0.75925
_exptl_absorpt_correction_type multi-scan
_exptl_absorpt_process_details
;
CrysAlisPro 1.171.39.28b (Rigaku Oxford Diffraction, 2015)
Empirical absorption correction using spherical harmonics,
 implemented in SCALE3 ABSPACK scaling algorithm.
;
_exptl_crystal_colour green
_exptl_crystal_density_diffrn 1.306
_exptl_crystal_density_method 'not measured'
_exptl_crystal_description lamellar
_exptl_crystal_F_000 904
_exptl_crystal_size_max 0.12
_exptl_crystal_size_mid 0.07
_exptl_crystal_size_min 0.01
_refine_diff_density_max 0.648
_refine_diff_density_min -0.432
_refine_diff_density_rms 0.118
_refine_ls_extinction_method none
_refine_ls_goodness_of_fit_ref 1.091
_refine_ls_hydrogen_treatment constr
_refine_ls_matrix_type full
_refine_ls_number_constraints 0
_refine_ls_number_parameters 154
_refine_ls_number_reflns 2166
_refine_ls_number_restraints 11
_refine_ls_restrained_S_all 1.427
_refine_ls_R_factor_all 0.1519
_refine_ls_R_factor_gt 0.1195
_refine_ls_shift/su_max 0
_refine_ls_shift/su_mean 0
_refine_ls_structure_factor_coef Fsqd
_refine_ls_weighting_details 'w=1/[\s^2^(Fo^2^)+(0.1797P)^2^+6.2291P] where P=(Fo^2^+2Fc^2^)/3'
_refine_ls_weighting_scheme calc
_refine_ls_wR_factor_gt 0.3048
_refine_ls_wR_factor_ref 0.3421
_reflns_Friedel_coverage 0
_reflns_number_gt 1418
_reflns_number_total 2166
_reflns_threshold_expression 'I > 2\s(I)'
_cod_data_source_file tz1c00056_si_002.cif
_cod_data_source_block shelx
_cod_original_sg_symbol_H-M 'I 2/a'
_cod_database_code 4518576

loop_
_symmetry_equiv_pos_as_xyz
'x, y, z'
'-x+1/2, y, -z'
'x+1/2, y+1/2, z+1/2'
'-x+1, y+1/2, -z+1/2'
'-x, -y, -z'
'x-1/2, -y, z'
'-x+1/2, -y+1/2, -z+1/2'
'x, -y+1/2, z+1/2'

loop_
_atom_site_label
_atom_site_type_symbol
_atom_site_fract_x
_atom_site_fract_y
_atom_site_fract_z
_atom_site_U_iso_or_equiv
_atom_site_adp_type
_atom_site_occupancy
_atom_site_site_symmetry_order
_atom_site_calc_flag
_atom_site_refinement_flags_posn
_atom_site_refinement_flags_adp
_atom_site_refinement_flags_occupancy
_atom_site_disorder_assembly
_atom_site_disorder_group
C4 C 0.3815(6) 0.9004(7) 0.11565(10) 0.0474(11) Uani 1 1 d . . . . .
H4 H 0.334139 1.029806 0.119295 0.057 Uiso 1 1 calc R U . . .
C1 C 0.4886(6) 0.6519(7) 0.08119(10) 0.0500(11) Uani 1 1 d . . . . .
C2 C 0.4952(7) 0.5831(7) 0.13291(10) 0.0509(11) Uani 1 1 d . . . . .
H2 H 0.524892 0.49439 0.148533 0.061 Uiso 1 1 calc R U . . .
C3 C 0.5273(6) 0.5286(7) 0.10535(10) 0.0520(12) Uani 1 1 d . . . . .
H3 H 0.578581 0.400347 0.102132 0.062 Uiso 1 1 calc R U . . .
N1 N 0.3508(7) 1.2143(6) 0.17803(9) 0.0672(13) Uani 1 1 d D U . . .
C5 C 0.4160(6) 0.7759(7) 0.13869(10) 0.0465(11) Uani 1 1 d . . . . .
C6 C 0.4127(6) 0.8461(7) 0.08670(10) 0.0490(11) Uani 1 1 d . . . . .
C7 C 0.5185(7) 0.5984(8) 0.05211(10) 0.0567(12) Uani 1 1 d . . . . .
H7 H 0.568425 0.470514 0.048231 0.068 Uiso 1 1 calc R U . . .
C8 C 0.3719(7) 0.9709(8) 0.06258(10) 0.0547(12) Uani 1 1 d . U . . .
H8 H 0.321084 1.099299 0.065846 0.066 Uiso 1 1 calc R U . . .
C9 C 0.3762(6) 0.8318(6) 0.16886(10) 0.0470(11) Uani 1 1 d . . . . .
C10 C 0.3430(7) 0.9046(6) 0.23693(10) 0.0485(11) Uani 1 1 d . . . . .
H10 H 0.406669 1.012146 0.22828 0.058 Uiso 1 1 calc R U . . .
C11 C 0.4786(7) 0.7230(8) 0.02956(11) 0.0614(13) Uani 1 1 d . U . . .
H11 H 0.501144 0.682927 0.010214 0.074 Uiso 1 1 calc R U . . .
C12 C 0.3631(7) 1.0368(7) 0.17413(10) 0.0512(11) Uani 1 1 d D U . . .
C13 C 0.2054(7) 0.5815(6) 0.23479(10) 0.0496(11) Uani 1 1 d . . . . .
H13 H 0.173458 0.463317 0.224339 0.06 Uiso 1 1 calc R U . . .
C14 C 0.4024(7) 0.9148(8) 0.03505(11) 0.0602(13) Uani 1 1 d . U . . .
H14 H 0.373155 1.002958 0.019341 0.072 Uiso 1 1 calc R U . . .
C15 C 0.2999(6) 0.7325(6) 0.22035(10) 0.0450(10) Uani 1 1 d . . . . .
C16 C 0.3405(6) 0.7023(6) 0.19029(10) 0.0492(11) Uani 1 1 d . . . . .
H16 H 0.342624 0.566495 0.184522 0.059 Uiso 1 1 calc R U . . .

loop_
_atom_site_aniso_label
_atom_site_aniso_U_11
_atom_site_aniso_U_22
_atom_site_aniso_U_33
_atom_site_aniso_U_23
_atom_site_aniso_U_13
_atom_site_aniso_U_12
C4 0.040(2) 0.044(2) 0.059(3) 0.0015(19) 0.0069(18) -0.0008(18)
C1 0.041(2) 0.044(2) 0.065(3) -0.002(2) 0.0087(19) -0.0014(18)
C2 0.051(3) 0.041(2) 0.062(3) 0.0024(19) 0.013(2) 0.0043(19)
C3 0.047(3) 0.043(2) 0.067(3) 0.000(2) 0.011(2) 0.0000(19)
N1 0.090(3) 0.037(2) 0.075(3) 0.0020(19) 0.012(2) 0.001(2)
C5 0.039(2) 0.041(2) 0.060(3) -0.0010(18) 0.0091(18) -0.0082(17)
C6 0.037(2) 0.047(3) 0.064(3) 0.004(2) 0.0064(18) -0.0014(18)
C7 0.049(3) 0.059(3) 0.062(3) -0.003(2) 0.009(2) -0.005(2)
C8 0.048(3) 0.053(3) 0.064(3) 0.007(2) 0.011(2) 0.004(2)
C9 0.041(2) 0.035(2) 0.066(3) -0.0016(18) 0.0108(19) -0.0015(17)
C10 0.055(3) 0.031(2) 0.059(3) 0.0001(18) 0.006(2) -0.0092(18)
C11 0.058(3) 0.071(3) 0.057(3) -0.006(2) 0.015(2) -0.006(2)
C12 0.053(3) 0.045(2) 0.056(3) 0.0005(19) 0.012(2) 0.000(2)
C13 0.060(3) 0.030(2) 0.059(3) -0.0037(17) 0.006(2) -0.0097(18)
C14 0.050(3) 0.069(3) 0.062(3) 0.008(2) 0.007(2) 0.002(2)
C15 0.046(2) 0.029(2) 0.061(3) -0.0012(17) 0.0078(18) -0.0037(17)
C16 0.051(3) 0.030(2) 0.067(3) -0.0024(18) 0.009(2) -0.0072(18)

loop_
_atom_type_symbol
_atom_type_description
_atom_type_scat_dispersion_real
_atom_type_scat_dispersion_imag
_atom_type_scat_source
C C 0.0181 0.0091 'International Tables Vol C Tables 4.2.6.8 and 6.1.1.4'
H H 0 0 'International Tables Vol C Tables 4.2.6.8 and 6.1.1.4'
N N 0.0311 0.018 'International Tables Vol C Tables 4.2.6.8 and 6.1.1.4'

loop_
_geom_angle_atom_site_label_1
_geom_angle_atom_site_label_2
_geom_angle_atom_site_label_3
_geom_angle
_geom_angle_site_symmetry_1
_geom_angle_site_symmetry_3
_geom_angle_publ_flag
C5 C4 C6 123.1(4) . . ?
C5 C4 H4 118.5 . . ?
C6 C4 H4 118.5 . . ?
C3 C1 C7 124.6(4) . . ?
C3 C1 C6 117.2(4) . . ?
C7 C1 C6 118.2(4) . . ?
C3 C2 C5 120.1(4) . . ?
C3 C2 H2 119.9 . . ?
C5 C2 H2 119.9 . . ?
C2 C3 C1 123.3(4) . . ?
C2 C3 H3 118.4 . . ?
C1 C3 H3 118.4 . . ?
C4 C5 C9 122.6(4) . . ?
C4 C5 C2 117.7(4) . . ?
C9 C5 C2 119.7(4) . . ?
C4 C6 C8 123.7(4) . . ?
C4 C6 C1 118.6(4) . . ?
C8 C6 C1 117.8(4) . . ?
C11 C7 C1 122.3(5) . . ?
C11 C7 H7 118.9 . . ?
C1 C7 H7 118.9 . . ?
C14 C8 C6 122.4(5) . . ?
C14 C8 H8 118.8 . . ?
C6 C8 H8 118.8 . . ?
C16 C9 C5 125.0(4) . . ?
C16 C9 C12 119.4(4) . . ?
C5 C9 C12 115.4(4) . . ?
C13 C10 C15 120.9(4) 7_565 . ?
C13 C10 H10 119.6 7_565 . ?
C15 C10 H10 119.6 . . ?
C7 C11 C14 119.4(5) . . ?
C7 C11 H11 120.3 . . ?
C14 C11 H11 120.3 . . ?
N1 C12 C9 178.5(6) . . ?
C10 C13 C15 123.4(4) 7_565 . ?
C10 C13 H13 118.3 7_565 . ?
C15 C13 H13 118.3 . . ?
C8 C14 C11 119.9(5) . . ?
C8 C14 H14 120.1 . . ?
C11 C14 H14 120.1 . . ?
C13 C15 C10 115.8(4) . . ?
C13 C15 C16 118.4(4) . . ?
C10 C15 C16 125.9(4) . . ?
C9 C16 C15 131.6(4) . . ?
C9 C16 H16 114.2 . . ?
C15 C16 H16 114.2 . . ?

loop_
_geom_bond_atom_site_label_1
_geom_bond_atom_site_label_2
_geom_bond_distance
_geom_bond_site_symmetry_2
_geom_bond_publ_flag
C4 C5 1.364(6) . ?
C4 C6 1.408(6) . ?
C4 H4 0.95 . ?
C1 C3 1.403(7) . ?
C1 C7 1.410(6) . ?
C1 C6 1.439(6) . ?
C2 C3 1.349(6) . ?
C2 C5 1.442(6) . ?
C2 H2 0.95 . ?
C3 H3 0.95 . ?
N1 C12 1.209(6) . ?
C5 C9 1.477(6) . ?
C6 C8 1.410(6) . ?
C7 C11 1.353(7) . ?
C7 H7 0.95 . ?
C8 C14 1.348(7) . ?
C8 H8 0.95 . ?
C9 C16 1.348(6) . ?
C9 C12 1.401(6) . ?
C10 C13 1.364(6) 7_565 ?
C10 C15 1.411(6) . ?
C10 H10 0.95 . ?
C11 C14 1.425(8) . ?
C11 H11 0.95 . ?
C13 C15 1.401(6) . ?
C13 H13 0.95 . ?
C14 H14 0.95 . ?
C15 C16 1.440(6) . ?
C16 H16 0.95 . ?

loop_
_geom_torsion_atom_site_label_1
_geom_torsion_atom_site_label_2
_geom_torsion_atom_site_label_3
_geom_torsion_atom_site_label_4
_geom_torsion
_geom_torsion_site_symmetry_1
_geom_torsion_site_symmetry_2
_geom_torsion_site_symmetry_3
_geom_torsion_site_symmetry_4
_geom_torsion_publ_flag
C5 C2 C3 C1 0.5(7) . . . . ?
C7 C1 C3 C2 -179.2(4) . . . . ?
C6 C1 C3 C2 0.6(7) . . . . ?
C6 C4 C5 C9 -177.7(4) . . . . ?
C6 C4 C5 C2 2.6(6) . . . . ?
C3 C2 C5 C4 -2.1(6) . . . . ?
C3 C2 C5 C9 178.2(4) . . . . ?
C5 C4 C6 C8 177.9(4) . . . . ?
C5 C4 C6 C1 -1.5(6) . . . . ?
C3 C1 C6 C4 -0.2(6) . . . . ?
C7 C1 C6 C4 179.7(4) . . . . ?
C3 C1 C6 C8 -179.5(4) . . . . ?
C7 C1 C6 C8 0.3(6) . . . . ?
C3 C1 C7 C11 179.9(5) . . . . ?
C6 C1 C7 C11 0.1(7) . . . . ?
C4 C6 C8 C14 -179.7(4) . . . . ?
C1 C6 C8 C14 -0.3(7) . . . . ?
C4 C5 C9 C16 154.3(5) . . . . ?
C2 C5 C9 C16 -25.9(7) . . . . ?
C4 C5 C9 C12 -21.1(6) . . . . ?
C2 C5 C9 C12 158.6(4) . . . . ?
C1 C7 C11 C14 -0.4(8) . . . . ?
C6 C8 C14 C11 0.0(7) . . . . ?
C7 C11 C14 C8 0.4(8) . . . . ?
C10 C13 C15 C10 -0.2(8) 7_565 . . . ?
C10 C13 C15 C16 -178.9(5) 7_565 . . . ?
C13 C10 C15 C13 0.2(8) 7_565 . . . ?
C13 C10 C15 C16 178.8(5) 7_565 . . . ?
C5 C9 C16 C15 180.0(4) . . . . ?
C12 C9 C16 C15 -4.8(8) . . . . ?
C13 C15 C16 C9 157.8(5) . . . . ?
C10 C15 C16 C9 -20.7(8) . . . . ?
